data_1504677
loop_
_publ_author_name
'Kendall, Jamie'
'McDonald, Robert'
'Ferguson, Michael J.'
'Tykwinski, Rik R.'

_publ_section_title
;
 Synthesis and solid-state structure of perfluorophenyl end-capped
 polyynes.
;
_journal_issue 11
_journal_name_full 'Organic letters'
_journal_page_first 2163
_journal_page_last 2166
_journal_paper_doi 10.1021/ol800583r
_journal_volume 10
_journal_year 2008
_chemical_formula_moiety 'C20 F10, C20 H10'
_chemical_formula_sum 'C40 H10 F10'
_chemical_formula_weight 680.48
_chemical_name_systematic
;

 ?

;
_space_group_IT_number 2
_symmetry_cell_setting triclinic
_symmetry_space_group_name_Hall '-P 1'
_symmetry_space_group_name_H-M 'P -1'
_atom_sites_solution_hydrogens geom
_atom_sites_solution_primary direct
_atom_sites_solution_secondary difmap
_audit_creation_method SHELXL-97
_cell_angle_alpha 82.017(2)
_cell_angle_beta 80.119(2)
_cell_angle_gamma 65.267(2)
_cell_formula_units_Z 1
_cell_length_a 7.3625(10)
_cell_length_b 7.8987(11)
_cell_length_c 14.684(2)
_cell_measurement_reflns_used 1880
_cell_measurement_temperature 193(2)
_cell_measurement_theta_max 26.31
_cell_measurement_theta_min 2.82
_cell_volume 761.95(18)
_computing_cell_refinement 'Bruker SAINT (Bruker, 1997)'
_computing_data_collection 'Bruker SMART (Bruker, 1997)'
_computing_data_reduction 'Bruker SAINT (Bruker, 1997)'
_computing_molecular_graphics 'Bruker SHELXTL (Bruker, 1997)'
_computing_publication_material 'Bruker SHELXTL (Bruker, 1997)'
_computing_structure_refinement 'SHELXL-97 (Sheldrick, 1997)'
_computing_structure_solution 'SHELXS-97 (Sheldrick, 1990)'
_diffrn_ambient_temperature 193(2)
_diffrn_detector_area_resol_mean 8.192
_diffrn_measured_fraction_theta_full 0.994
_diffrn_measured_fraction_theta_max 0.994
_diffrn_measurement_device_type 'Bruker PLATFORM diffractometer/SMART 1000 CCD area detector'
_diffrn_measurement_method '\w scans'
_diffrn_radiation_monochromator graphite
_diffrn_radiation_source 'fine-focus sealed tube'
_diffrn_radiation_type MoK\a
_diffrn_radiation_wavelength 0.71073
_diffrn_reflns_av_R_equivalents 0.0230
_diffrn_reflns_av_sigmaI/netI 0.0395
_diffrn_reflns_limit_h_max 9
_diffrn_reflns_limit_h_min -9
_diffrn_reflns_limit_k_max 9
_diffrn_reflns_limit_k_min -9
_diffrn_reflns_limit_l_max 18
_diffrn_reflns_limit_l_min -18
_diffrn_reflns_number 5542
_diffrn_reflns_theta_full 25.99
_diffrn_reflns_theta_max 25.99
_diffrn_reflns_theta_min 1.41
_diffrn_standards_decay_% 0
_diffrn_standards_interval_time 0
_diffrn_standards_number 0
_exptl_absorpt_coefficient_mu 0.129
_exptl_absorpt_correction_T_max 0.9961
_exptl_absorpt_correction_T_min 0.9372
_exptl_absorpt_correction_type multi-scan
_exptl_absorpt_process_details 'SADABS (Sheldrick, 1996)'
_exptl_crystal_colour yellow
_exptl_crystal_density_diffrn 1.483
_exptl_crystal_density_method 'not measured'
_exptl_crystal_description plate
_exptl_crystal_F_000 340
_exptl_crystal_size_max 0.51
_exptl_crystal_size_mid 0.34
_exptl_crystal_size_min 0.03
_refine_diff_density_max 0.271
_refine_diff_density_min -0.210
_refine_diff_density_rms 0.060
_refine_ls_extinction_method none
_refine_ls_goodness_of_fit_ref 1.036
_refine_ls_hydrogen_treatment constr
_refine_ls_matrix_type full
_refine_ls_number_parameters 226
_refine_ls_number_reflns 2969
_refine_ls_number_restraints 0
_refine_ls_restrained_S_all 1.036
_refine_ls_R_factor_all 0.0756
_refine_ls_R_factor_gt 0.0413
_refine_ls_shift/su_max 0.000
_refine_ls_shift/su_mean 0.000
_refine_ls_structure_factor_coef Fsqd
_refine_ls_weighting_details 'calc w=1/[\s^2^(Fo^2^)+(0.0759P)^2^+0.0000P] where P=(Fo^2^+2Fc^2^)/3'
_refine_ls_weighting_scheme calc
_refine_ls_wR_factor_gt 0.1058
_refine_ls_wR_factor_ref 0.1386
_reflns_number_gt 1910
_reflns_number_total 2969
_reflns_threshold_expression I>2\s(I)
_cod_data_source_file ol800583r-file004.cif
_cod_data_source_block 16/25
_cod_depositor_comments
;
The following automatic conversions were performed:

'_symmetry_cell_setting' value 'Triclinic' changed to 'triclinic'
according to /home/saulius/struct/CIF-dictionaries/cif_core.dic
dictionary named 'cif_core.dic' version 2.4.1 from 2010-06-29.

Automatic conversion script
Id: cif_fix_values 1715 2011-07-08 13:25:40Z adriana 
;
_cod_original_cell_volume 761.97(18)
_cod_database_code 1504677

loop_
_symmetry_equiv_pos_as_xyz
'x, y, z'
'-x, -y, -z'

loop_
_atom_site_label
_atom_site_type_symbol
_atom_site_fract_x
_atom_site_fract_y
_atom_site_fract_z
_atom_site_U_iso_or_equiv
_atom_site_adp_type
_atom_site_occupancy
_atom_site_symmetry_multiplicity
_atom_site_calc_flag
_atom_site_refinement_flags
C1A C -0.0284(3) 0.5063(3) 0.17849(15) 0.0390(5) Uani 1 1 d .
C2A C -0.0161(3) 0.6349(3) 0.12744(14) 0.0399(5) Uani 1 1 d .
C3A C -0.0063(3) 0.7850(3) 0.07220(14) 0.0385(5) Uani 1 1 d .
C4A C -0.0020(3) 0.9225(3) 0.02580(14) 0.0375(5) Uani 1 1 d .
C11A C -0.0434(3) 0.3555(3) 0.24099(14) 0.0342(5) Uani 1 1 d .
C12A C 0.0334(3) 0.1755(3) 0.21270(15) 0.0409(5) Uani 1 1 d .
H12A H 0.0954 0.1518 0.1508 0.049 Uiso 1 1 calc R
C13A C 0.0203(3) 0.0313(3) 0.27376(16) 0.0451(5) Uani 1 1 d .
H13A H 0.0728 -0.0914 0.2537 0.054 Uiso 1 1 calc R
C14A C -0.0682(3) 0.0633(3) 0.36391(15) 0.0441(6) Uani 1 1 d .
H14A H -0.0755 -0.0372 0.4060 0.053 Uiso 1 1 calc R
C15A C -0.1462(3) 0.2419(3) 0.39281(15) 0.0444(5) Uani 1 1 d .
H15A H -0.2079 0.2643 0.4548 0.053 Uiso 1 1 calc R
C16A C -0.1350(3) 0.3880(3) 0.33205(15) 0.0413(5) Uani 1 1 d .
H16A H -0.1895 0.5108 0.3522 0.050 Uiso 1 1 calc R
F12 F 0.6124(2) 0.16605(18) 0.15077(8) 0.0568(4) Uani 1 1 d .
F13 F 0.5800(2) -0.11363(17) 0.27188(10) 0.0649(4) Uani 1 1 d .
F14 F 0.37749(19) -0.03832(17) 0.44306(9) 0.0532(4) Uani 1 1 d .
F15 F 0.2134(2) 0.31475(19) 0.49526(9) 0.0634(4) Uani 1 1 d .
F16 F 0.2502(2) 0.59415(17) 0.37619(9) 0.0671(5) Uani 1 1 d .
C1B C 0.4512(3) 0.5344(3) 0.19610(14) 0.0371(5) Uani 1 1 d .
C2B C 0.4676(3) 0.6570(3) 0.14201(14) 0.0394(5) Uani 1 1 d .
C3B C 0.4834(3) 0.7989(3) 0.08153(14) 0.0388(5) Uani 1 1 d .
C4B C 0.4945(3) 0.9275(3) 0.02911(14) 0.0398(5) Uani 1 1 d .
C11B C 0.4325(3) 0.3880(3) 0.25951(13) 0.0322(5) Uani 1 1 d .
C12B C 0.5144(3) 0.2048(3) 0.23556(13) 0.0356(5) Uani 1 1 d .
C13B C 0.4971(3) 0.0625(3) 0.29638(15) 0.0383(5) Uani 1 1 d .
C14B C 0.3960(3) 0.0999(3) 0.38346(14) 0.0370(5) Uani 1 1 d .
C15B C 0.3134(3) 0.2792(3) 0.41022(14) 0.0393(5) Uani 1 1 d .
C16B C 0.3323(3) 0.4203(3) 0.34890(14) 0.0389(5) Uani 1 1 d .

loop_
_atom_site_aniso_label
_atom_site_aniso_U_11
_atom_site_aniso_U_22
_atom_site_aniso_U_33
_atom_site_aniso_U_23
_atom_site_aniso_U_13
_atom_site_aniso_U_12
C1A 0.0352(11) 0.0413(12) 0.0426(12) 0.0066(10) -0.0099(9) -0.0187(10)
C2A 0.0356(11) 0.0430(12) 0.0409(13) 0.0082(10) -0.0066(9) -0.0184(9)
C3A 0.0363(11) 0.0409(12) 0.0399(12) 0.0068(10) -0.0074(9) -0.0193(10)
C4A 0.0356(11) 0.0407(11) 0.0370(12) 0.0057(9) -0.0059(9) -0.0182(9)
C11A 0.0312(10) 0.0363(11) 0.0371(12) 0.0079(9) -0.0103(9) -0.0166(9)
C12A 0.0416(12) 0.0422(12) 0.0374(12) 0.0017(10) -0.0039(9) -0.0174(10)
C13A 0.0481(13) 0.0337(11) 0.0525(14) 0.0020(10) -0.0089(11) -0.0161(10)
C14A 0.0451(12) 0.0426(12) 0.0481(14) 0.0147(11) -0.0129(11) -0.0240(10)
C15A 0.0464(13) 0.0529(14) 0.0353(12) 0.0045(10) -0.0038(10) -0.0245(11)
C16A 0.0426(12) 0.0392(11) 0.0432(13) 0.0005(10) -0.0051(10) -0.0188(10)
F12 0.0738(9) 0.0579(8) 0.0349(7) -0.0068(6) 0.0062(6) -0.0269(7)
F13 0.0971(11) 0.0353(7) 0.0612(10) -0.0046(6) -0.0109(8) -0.0250(7)
F14 0.0653(8) 0.0501(8) 0.0514(8) 0.0239(6) -0.0165(7) -0.0351(7)
F15 0.0735(10) 0.0630(9) 0.0379(8) 0.0027(7) 0.0121(7) -0.0215(7)
F16 0.0924(11) 0.0367(7) 0.0544(9) -0.0043(7) 0.0062(8) -0.0144(7)
C1B 0.0365(11) 0.0395(11) 0.0392(12) 0.0058(10) -0.0082(9) -0.0204(10)
C2B 0.0398(11) 0.0423(12) 0.0387(12) 0.0078(10) -0.0078(9) -0.0215(10)
C3B 0.0377(11) 0.0430(12) 0.0393(12) 0.0095(10) -0.0090(9) -0.0220(10)
C4B 0.0398(11) 0.0430(12) 0.0398(12) 0.0096(10) -0.0096(9) -0.0220(10)
C11B 0.0326(10) 0.0345(10) 0.0322(11) 0.0085(9) -0.0092(8) -0.0178(9)
C12B 0.0364(11) 0.0414(12) 0.0292(11) 0.0000(9) -0.0034(9) -0.0171(9)
C13B 0.0449(12) 0.0304(11) 0.0425(13) 0.0014(9) -0.0120(10) -0.0168(9)
C14B 0.0392(11) 0.0361(11) 0.0396(12) 0.0149(9) -0.0133(9) -0.0212(9)
C15B 0.0370(11) 0.0481(12) 0.0280(11) 0.0045(9) -0.0008(9) -0.0158(10)
C16B 0.0425(12) 0.0307(10) 0.0392(12) 0.0019(9) -0.0050(10) -0.0120(9)

loop_
_atom_type_symbol
_atom_type_description
_atom_type_scat_dispersion_real
_atom_type_scat_dispersion_imag
_atom_type_scat_source
C C 0.0033 0.0016 'International Tables Vol C Tables 4.2.6.8 and 6.1.1.4'
H H 0.0000 0.0000 'International Tables Vol C Tables 4.2.6.8 and 6.1.1.4'
F F 0.0171 0.0103 'International Tables Vol C Tables 4.2.6.8 and 6.1.1.4'

loop_
_geom_angle_atom_site_label_1
_geom_angle_atom_site_label_2
_geom_angle_atom_site_label_3
_geom_angle
_geom_angle_site_symmetry_3
C2A C1A C11A 178.7(2) .
C1A C2A C3A 177.8(2) .
C4A C3A C2A 177.5(2) .
C3A C4A C4A 179.6(3) 2_575
C12A C11A C16A 119.07(18) .
C12A C11A C1A 120.88(19) .
C16A C11A C1A 120.05(19) .
C13A C12A C11A 120.3(2) .
C12A C13A C14A 120.5(2) .
C13A C14A C15A 119.7(2) .
C16A C15A C14A 120.3(2) .
C15A C16A C11A 120.1(2) .
C2B C1B C11B 179.4(2) .
C1B C2B C3B 178.9(2) .
C4B C3B C2B 178.6(2) .
C3B C4B C4B 179.5(3) 2_675
C12B C11B C16B 116.52(17) .
C12B C11B C1B 121.55(18) .
C16B C11B C1B 121.92(18) .
F12 C12B C13B 119.11(18) .
F12 C12B C11B 118.96(17) .
C13B C12B C11B 121.93(18) .
F13 C13B C14B 119.41(18) .
F13 C13B C12B 120.71(19) .
C14B C13B C12B 119.88(19) .
F14 C14B C13B 120.18(19) .
F14 C14B C15B 119.69(19) .
C13B C14B C15B 120.13(18) .
F15 C15B C16B 120.8(2) .
F15 C15B C14B 119.73(18) .
C16B C15B C14B 119.46(19) .
F16 C16B C15B 118.57(19) .
F16 C16B C11B 119.36(18) .
C15B C16B C11B 122.07(19) .

loop_
_geom_bond_atom_site_label_1
_geom_bond_atom_site_label_2
_geom_bond_distance
_geom_bond_site_symmetry_2
C1A C2A 1.202(3) .
C1A C11A 1.430(3) .
C2A C3A 1.361(3) .
C3A C4A 1.209(3) .
C4A C4A 1.356(4) 2_575
C11A C12A 1.387(3) .
C11A C16A 1.396(3) .
C12A C13A 1.374(3) .
C13A C14A 1.378(3) .
C14A C15A 1.380(3) .
C15A C16A 1.379(3) .
F12 C12B 1.333(2) .
F13 C13B 1.338(2) .
F14 C14B 1.340(2) .
F15 C15B 1.338(2) .
F16 C16B 1.337(2) .
C1B C2B 1.198(3) .
C1B C11B 1.420(3) .
C2B C3B 1.362(3) .
C3B C4B 1.209(3) .
C4B C4B 1.353(4) 2_675
C11B C12B 1.385(3) .
C11B C16B 1.391(3) .
C12B C13B 1.370(3) .
C13B C14B 1.368(3) .
C14B C15B 1.371(3) .
C15B C16B 1.371(3) .

loop_
_geom_torsion_atom_site_label_1
_geom_torsion_atom_site_label_2
_geom_torsion_atom_site_label_3
_geom_torsion_atom_site_label_4
_geom_torsion
_geom_torsion_site_symmetry_4
C11A C1A C2A C3A -30(14) .
C1A C2A C3A C4A -1(10) .
C2A C3A C4A C4A -9(57) 2_575
C2A C1A C11A C12A -155(9) .
C2A C1A C11A C16A 25(9) .
C16A C11A C12A C13A -0.4(3) .
C1A C11A C12A C13A 179.17(19) .
C11A C12A C13A C14A -0.3(3) .
C12A C13A C14A C15A 0.6(3) .
C13A C14A C15A C16A -0.3(3) .
C14A C15A C16A C11A -0.4(3) .
C12A C11A C16A C15A 0.7(3) .
C1A C11A C16A C15A -178.83(17) .
C11B C1B C2B C3B 151(17) .
C1B C2B C3B C4B 4(20) .
C2B C3B C4B C4B -10(46) 2_675
C2B C1B C11B C12B 14(22) .
C2B C1B C11B C16B -167(100) .
C16B C11B C12B F12 -179.84(17) .
C1B C11B C12B F12 -0.2(3) .
C16B C11B C12B C13B 0.3(3) .
C1B C11B C12B C13B 179.93(18) .
F12 C12B C13B F13 1.0(3) .
C11B C12B C13B F13 -179.12(17) .
F12 C12B C13B C14B -179.60(18) .
C11B C12B C13B C14B 0.3(3) .
F13 C13B C14B F14 -1.1(3) .
C12B C13B C14B F14 179.56(16) .
F13 C13B C14B C15B 178.85(17) .
C12B C13B C14B C15B -0.5(3) .
F14 C14B C15B F15 -0.6(3) .
C13B C14B C15B F15 179.49(18) .
F14 C14B C15B C16B -179.85(17) .
C13B C14B C15B C16B 0.2(3) .
F15 C15B C16B F16 0.6(3) .
C14B C15B C16B F16 179.80(18) .
F15 C15B C16B C11B -178.89(18) .
C14B C15B C16B C11B 0.3(3) .
C12B C11B C16B F16 179.95(17) .
C1B C11B C16B F16 0.3(3) .
C12B C11B C16B C15B -0.6(3) .
C1B C11B C16B C15B 179.77(18) .
